data_2018259
loop_
_publ_author_name
'Batsanov, Andrei S.'
'Bramham, George'
'Norman, Nicholas C.'
'Russell, Christopher A.'

_publ_section_title
;
 A variable-temperature study of
 1,2-bis(dimethylamino)-1,2-bis(2,6-dimethylanilino)diborane
;
_journal_coeditor_code MX3055
_journal_issue 10
_journal_name_full 'Acta Crystallographica Section C'
_journal_page_first o394
_journal_page_last o396
_journal_paper_doi 10.1107/S0108270111039230
_journal_volume 67
_journal_year 2011
_chemical_formula_iupac 'C20 H32 B2 N4'
_chemical_formula_moiety 'C20 H32 B2 N4'
_chemical_formula_sum 'C20 H32 B2 N4'
_chemical_formula_weight 350.12
_chemical_name_systematic
;
1,2-bis(dimethylamino)-1,2-bis(2,6-dimethylanilino)diborane
;
_space_group_IT_number 13
_symmetry_cell_setting monoclinic
_symmetry_space_group_name_Hall '-P 2yac'
_symmetry_space_group_name_H-M 'P 1 2/n 1'
_atom_sites_solution_hydrogens difmap
_atom_sites_solution_primary direct
_atom_sites_solution_secondary difmap
_cell_angle_alpha 90.00
_cell_angle_beta 98.06(2)
_cell_angle_gamma 90.00
_cell_formula_units_Z 2
_cell_length_a 10.4957(11)
_cell_length_b 9.6327(10)
_cell_length_c 10.5554(11)
_cell_measurement_reflns_used 4810
_cell_measurement_temperature 200(2)
_cell_measurement_theta_max 28.90
_cell_measurement_theta_min 2.56
_cell_volume 1056.6(2)
_computing_cell_refinement 'SAINT (Bruker, 2007)'
_computing_data_collection 'SMART (Bruker, 1998)'
_computing_data_reduction 'SAINT (Bruker, 2007)'
_computing_molecular_graphics 'OLEX2 (Version 1.1-\b+++; Dolomanov <i>et al.</i>, 2009)'
_computing_publication_material 'OLEX2 (Version 1.1-\b+++; Dolomanov <i>et al.</i>, 2009)'
_computing_structure_refinement 'SHELXTL (Version 6.12; Sheldrick, 2008)'
_computing_structure_solution 'SHELXTL (Version 6.12; Sheldrick, 2008)'
_diffrn_ambient_temperature 200(2)
_diffrn_detector_area_resol_mean 8
_diffrn_measured_fraction_theta_full 1.000
_diffrn_measured_fraction_theta_max 1.000
_diffrn_measurement_device_type 'Siemens SMART 1000 CCD area-detector'
_diffrn_measurement_method \w
_diffrn_radiation_monochromator graphite
_diffrn_radiation_source 'fine-focus sealed tube'
_diffrn_radiation_type MoK\a
_diffrn_radiation_wavelength 0.71073
_diffrn_reflns_av_R_equivalents 0.0281
_diffrn_reflns_av_sigmaI/netI 0.0214
_diffrn_reflns_limit_h_max 13
_diffrn_reflns_limit_h_min -13
_diffrn_reflns_limit_k_max 12
_diffrn_reflns_limit_k_min -12
_diffrn_reflns_limit_l_max 13
_diffrn_reflns_limit_l_min -13
_diffrn_reflns_number 10983
_diffrn_reflns_theta_full 27.49
_diffrn_reflns_theta_max 27.49
_diffrn_reflns_theta_min 2.11
_diffrn_standards_number 0
_exptl_absorpt_coefficient_mu 0.065
_exptl_absorpt_correction_T_max 1.0000
_exptl_absorpt_correction_T_min 0.9244
_exptl_absorpt_correction_type multi-scan
_exptl_absorpt_process_details '(SADABS; Sheldrick, 2006)'
_exptl_crystal_colour colourless
_exptl_crystal_density_diffrn 1.100
_exptl_crystal_density_method 'not measured'
_exptl_crystal_description plate
_exptl_crystal_F_000 380
_exptl_crystal_size_max 0.53
_exptl_crystal_size_mid 0.35
_exptl_crystal_size_min 0.05
_refine_diff_density_max 0.284
_refine_diff_density_min -0.157
_refine_ls_extinction_method none
_refine_ls_goodness_of_fit_ref 1.052
_refine_ls_hydrogen_treatment mixed
_refine_ls_matrix_type full
_refine_ls_number_parameters 124
_refine_ls_number_reflns 2436
_refine_ls_number_restraints 1
_refine_ls_restrained_S_all 1.052
_refine_ls_R_factor_all 0.0621
_refine_ls_R_factor_gt 0.0428
_refine_ls_shift/su_max 0.000
_refine_ls_shift/su_mean 0.000
_refine_ls_structure_factor_coef Fsqd
_refine_ls_weighting_details 'calc w = 1/[\s^2^(Fo^2^)+(0.0582P)^2^+0.1935P] where P=(Fo^2^+2Fc^2^)/3'
_refine_ls_weighting_scheme calc
_refine_ls_wR_factor_gt 0.1153
_refine_ls_wR_factor_ref 0.1280
_reflns_number_gt 1779
_reflns_number_total 2436
_reflns_threshold_expression I>2\s(I)
_cod_data_source_file mx3055.cif
_cod_data_source_block a-I
_cod_original_cell_volume 1056.63(19)
_cod_original_sg_symbol_H-M 'P 2/n'
_cod_database_code 2018259

loop_
_symmetry_equiv_pos_as_xyz
'x, y, z'
'-x+1/2, y, -z+1/2'
'-x, -y, -z'
'x-1/2, -y, z-1/2'

loop_
_atom_site_type_symbol
_atom_site_label
_atom_site_fract_x
_atom_site_fract_y
_atom_site_fract_z
_atom_site_U_iso_or_equiv
_atom_site_adp_type
_atom_site_calc_flag
_atom_site_refinement_flags
_atom_site_occupancy
_atom_site_symmetry_multiplicity
_atom_site_disorder_assembly
_atom_site_disorder_group
N N1 0.11688(10) 0.21137(13) 0.12955(11) 0.0417(3) Uani d D 1 1 . .
H H1N 0.0336(12) 0.2042(16) 0.1103(14) 0.050 Uiso d D 1 1 . .
N N2 0.08526(12) 0.42128(13) 0.24982(12) 0.0509(3) Uani d . 1 1 . .
C C1 0.17641(11) 0.09284(14) 0.08258(11) 0.0351(3) Uani d . 1 1 . .
C C2 0.13404(11) -0.03951(14) 0.11391(11) 0.0363(3) Uani d . 1 1 . .
C C3 0.18564(12) -0.15600(15) 0.06326(12) 0.0427(3) Uani d . 1 1 . .
H H3 0.1572 -0.2430 0.0846 0.051 Uiso d R 1 1 . .
C C4 0.27814(13) -0.14390(18) -0.01784(13) 0.0486(4) Uani d . 1 1 . .
H H4 0.3133 -0.2279 -0.0517 0.058 Uiso d R 1 1 . .
C C5 0.31867(13) -0.01409(18) -0.04859(12) 0.0486(4) Uani d . 1 1 . .
H H5 0.3823 -0.0122 -0.1044 0.058 Uiso d R 1 1 . .
C C6 0.26890(12) 0.10617(16) -0.00077(12) 0.0424(3) Uani d . 1 1 . .
C C7 0.03494(12) -0.05473(16) 0.20282(12) 0.0433(3) Uani d . 1 1 . .
H H7A 0.0167 -0.1534 0.2140 0.065 Uiso d R 1 1 . .
H H7B -0.0443 -0.0070 0.1664 0.065 Uiso d R 1 1 . .
H H7C 0.0677 -0.0137 0.2860 0.065 Uiso d R 1 1 . .
C C8 0.31144(16) 0.24532(19) -0.04330(15) 0.0611(4) Uani d . 1 1 . .
H H8A 0.3816 0.2805 0.0196 0.092 Uiso d R 1 1 . .
H H8B 0.2389 0.3103 -0.0506 0.092 Uiso d R 1 1 . .
H H8C 0.3416 0.2360 -0.1266 0.092 Uiso d R 1 1 . .
C C9 0.12520(17) 0.53273(16) 0.33939(17) 0.0592(4) Uani d . 1 1 . .
H H9A 0.2166 0.5218 0.3727 0.089 Uiso d R 1 1 . .
H H9B 0.0743 0.5296 0.4104 0.089 Uiso d R 1 1 . .
H H9C 0.1118 0.6222 0.2953 0.089 Uiso d R 1 1 . .
C C10 -0.05069(17) 0.4308(2) 0.1985(2) 0.0774(6) Uani d . 1 1 . .
H H10A -0.0921 0.3408 0.2075 0.116 Uiso d PR 0.50 1 A 1
H H10B -0.0597 0.4563 0.1078 0.116 Uiso d PR 0.50 1 A 1
H H10C -0.0918 0.5016 0.2457 0.116 Uiso d PR 0.50 1 A 1
H H10D -0.0655 0.5254 0.1656 0.116 Uiso d PR 0.50 1 A 2
H H10E -0.0806 0.3739 0.1232 0.116 Uiso d PR 0.50 1 A 2
H H10F -0.0941 0.4219 0.2744 0.116 Uiso d PR 0.50 1 A 2
B B1 0.16980(14) 0.31610(16) 0.21743(14) 0.0391(3) Uani d . 1 1 . .

loop_
_atom_site_aniso_label
_atom_site_aniso_U_11
_atom_site_aniso_U_22
_atom_site_aniso_U_33
_atom_site_aniso_U_12
_atom_site_aniso_U_13
_atom_site_aniso_U_23
N1 0.0265(5) 0.0522(7) 0.0449(6) 0.0033(5) -0.0007(4) -0.0041(5)
N2 0.0400(6) 0.0517(7) 0.0587(7) 0.0077(5) -0.0009(5) -0.0089(6)
C1 0.0261(6) 0.0500(8) 0.0276(5) 0.0015(5) -0.0023(4) -0.0013(5)
C2 0.0272(6) 0.0532(8) 0.0270(5) 0.0011(5) -0.0012(4) 0.0001(5)
C3 0.0375(7) 0.0495(8) 0.0393(7) 0.0027(6) -0.0010(5) -0.0012(6)
C4 0.0400(7) 0.0637(10) 0.0414(7) 0.0103(7) 0.0035(6) -0.0105(7)
C5 0.0316(7) 0.0804(11) 0.0347(6) 0.0035(7) 0.0082(5) -0.0050(7)
C6 0.0316(6) 0.0630(9) 0.0315(6) -0.0036(6) 0.0006(5) 0.0012(6)
C7 0.0341(7) 0.0608(9) 0.0347(6) -0.0016(6) 0.0040(5) 0.0033(6)
C8 0.0581(9) 0.0747(12) 0.0530(9) -0.0121(8) 0.0163(7) 0.0093(8)
C9 0.0604(10) 0.0481(9) 0.0690(10) 0.0055(7) 0.0086(8) -0.0092(8)
C10 0.0462(9) 0.0832(13) 0.0978(14) 0.0227(9) -0.0075(9) -0.0223(11)
B1 0.0352(7) 0.0439(8) 0.0379(7) 0.0009(6) 0.0040(6) 0.0034(6)

loop_
_atom_type_symbol
_atom_type_description
_atom_type_scat_dispersion_real
_atom_type_scat_dispersion_imag
_atom_type_scat_source
C C 0.0033 0.0000 'International Tables Vol C Tables 4.2.6.8 and 6.1.1.4'
H H 0.0000 0.0000 'International Tables Vol C Tables 4.2.6.8 and 6.1.1.4'
N N 0.0061 0.0000 'International Tables Vol C Tables 4.2.6.8 and 6.1.1.4'
O O 0.0106 0.0000 'International Tables Vol C Tables 4.2.6.8 and 6.1.1.4'

loop_
_exptl_crystal_face_index_h
_exptl_crystal_face_index_k
_exptl_crystal_face_index_l
_exptl_crystal_face_perp_dist
0.00 -1.00 0.00 0.0200
0.00 1.00 0.00 0.0200
-1.00 0.00 1.00 0.1750
1.00 0.00 -1.00 0.1750
1.00 0.00 1.00 0.2650
-1.00 0.00 -1.00 0.2650
0.00 0.00 -1.00 0.2600

loop_
_geom_angle_atom_site_label_1
_geom_angle_atom_site_label_2
_geom_angle_atom_site_label_3
_geom_angle_site_symmetry_3
_geom_angle
C1 N1 B1 . 129.99(11)
C1 N1 H1N . 109.3(10)
B1 N1 H1N . 119.5(10)
B1 N2 C9 . 123.43(12)
B1 N2 C10 . 124.61(13)
C9 N2 C10 . 111.96(13)
C6 C1 C2 . 119.99(12)
C6 C1 N1 . 121.37(12)
C2 C1 N1 . 118.48(11)
C3 C2 C1 . 119.36(11)
C3 C2 C7 . 120.28(13)
C1 C2 C7 . 120.35(12)
C2 C3 C4 . 121.04(14)
C2 C3 H3 . 118.8
C4 C3 H3 . 120.2
C5 C4 C3 . 119.28(13)
C5 C4 H4 . 121.4
C3 C4 H4 . 119.3
C4 C5 C6 . 121.76(12)
C4 C5 H5 . 115.6
C6 C5 H5 . 122.7
C5 C6 C1 . 118.55(13)
C5 C6 C8 . 119.43(12)
C1 C6 C8 . 121.98(13)
C2 C7 H7A . 109.5
C2 C7 H7B . 109.4
H7A C7 H7B . 109.5
C2 C7 H7C . 109.5
H7A C7 H7C . 109.5
H7B C7 H7C . 109.5
C6 C8 H8A . 109.5
C6 C8 H8B . 109.5
H8A C8 H8B . 109.5
C6 C8 H8C . 109.5
H8A C8 H8C . 109.5
H8B C8 H8C . 109.5
N2 C9 H9A . 109.5
N2 C9 H9B . 109.6
H9A C9 H9B . 109.5
N2 C9 H9C . 109.3
H9A C9 H9C . 109.4
H9B C9 H9C . 109.5
N2 C10 H10A . 109.4
N2 C10 H10B . 109.6
H10A C10 H10B . 109.5
N2 C10 H10C . 109.4
H10A C10 H10C . 109.5
H10B C10 H10C . 109.5
N2 C10 H10D . 106.8
H10A C10 H10D . 143.7
H10B C10 H10D . 55.4
H10C C10 H10D . 58.2
N2 C10 H10E . 116.9
H10A C10 H10E . 59.2
H10B C10 H10E . 51.1
H10C C10 H10E . 133.5
H10D C10 H10E . 102.5
N2 C10 H10F . 103.5
H10A C10 H10F . 65.1
H10B C10 H10F . 146.0
H10C C10 H10F . 50.0
H10D C10 H10F . 107.6
H10E C10 H10F . 118.8
N2 B1 N1 . 117.45(12)
N2 B1 B1 2 120.76(10)
N1 B1 B1 2 121.80(10)

loop_
_geom_bond_atom_site_label_1
_geom_bond_atom_site_label_2
_geom_bond_site_symmetry_2
_geom_bond_distance
_geom_bond_publ_flag
N1 C1 . 1.4237(16) yes
N1 B1 . 1.4290(19) yes
N1 H1N . 0.871(12) ?
N2 B1 . 1.4197(19) yes
N2 C9 . 1.453(2) ?
N2 C10 . 1.456(2) ?
C1 C6 . 1.4043(17) ?
C1 C2 . 1.4049(18) ?
C2 C3 . 1.3855(18) ?
C2 C7 . 1.5026(17) ?
C3 C4 . 1.3864(19) ?
C3 H3 . 0.9283 ?
C4 C5 . 1.374(2) ?
C4 H4 . 0.9777 ?
C5 C6 . 1.394(2) ?
C5 H5 . 0.9512 ?
C6 C8 . 1.501(2) ?
C7 H7A . 0.9800 ?
C7 H7B . 0.9801 ?
C7 H7C . 0.9800 ?
C8 H8A . 0.9803 ?
C8 H8B . 0.9800 ?
C8 H8C . 0.9798 ?
C9 H9A . 0.9800 ?
C9 H9B . 0.9800 ?
C9 H9C . 0.9801 ?
C10 H10A . 0.9800 ?
C10 H10B . 0.9800 ?
C10 H10C . 0.9800 ?
C10 H10D . 0.9800 ?
C10 H10E . 0.9800 ?
C10 H10F . 0.9800 ?
B1 B1 2 1.727(3) yes

loop_
_geom_hbond_atom_site_label_D
_geom_hbond_atom_site_label_H
_geom_hbond_atom_site_label_A
_geom_hbond_site_symmetry_A
_geom_hbond_distance_DH
_geom_hbond_distance_HA
_geom_hbond_distance_DA
_geom_hbond_angle_DHA
N1 H1N C3 3 0.871(12) 2.773(13) 3.5631(18) 151.6(13)

loop_
_geom_torsion_atom_site_label_1
_geom_torsion_atom_site_label_2
_geom_torsion_atom_site_label_3
_geom_torsion_atom_site_label_4
_geom_torsion_site_symmetry_3
_geom_torsion_site_symmetry_4
_geom_torsion
C6 C1 N1 B1 . . -69.21(18)
C1 N1 B1 B1 . 2 1.8(2)
N1 B1 B1 N1 2 2 -67.7(3)
N2 B1 B1 N2 2 3 173.69(16)
